data_2234827
loop_
_publ_author_name
'Ourari, Ali'
'Ouennoughi, Yasmina'
'Bouacida, Sofiane'

_publ_section_title
;
 2-[1-({2-[1-(2-Hydroxy-5-{[methyl(phenyl)amino]methyl}phenyl)ethylideneamino]ethyl}imino)ethyl]-4-{[methyl(phenyl)amino]methyl}phenol
;
_journal_coeditor_code VM2172
_journal_issue 5
_journal_name_full 'Acta Crystallographica Section E'
_journal_page_first o1562
_journal_paper_doi 10.1107/S1600536812017904
_journal_volume 68
_journal_year 2012
_chemical_formula_iupac 'C34 H38 N4 O2'
_chemical_formula_moiety 'C34 H38 N4 O2'
_chemical_formula_sum 'C34 H38 N4 O2'
_chemical_formula_weight 534.68
_chemical_name_systematic
;
2-[1-({2-[1-(2-Hydroxy-5-
{[methyl(phenyl)amino]methyl}phenyl)ethylideneamino]ethyl}imino)ethyl]-
4-{[methyl(phenyl)amino]methyl}phenol
;
_space_group_crystal_system orthorhombic
_space_group_IT_number 61
_space_group_name_Hall '-P 2ac 2ab'
_space_group_name_H-M_alt 'P b c a'
_symmetry_space_group_name_Hall '-P 2ac 2ab'
_symmetry_space_group_name_H-M 'P b c a'
_atom_sites_solution_hydrogens geom
_atom_sites_solution_primary direct
_atom_sites_solution_secondary difmap
_cell_angle_alpha 90
_cell_angle_beta 90
_cell_angle_gamma 90
_cell_formula_units_Z 4
_cell_length_a 7.4600(10)
_cell_length_b 12.3500(10)
_cell_length_c 31.176(2)
_cell_measurement_reflns_used 3346
_cell_measurement_temperature 295(2)
_cell_measurement_theta_max 26.373
_cell_measurement_theta_min 0.998
_cell_volume 2872.3(5)
_computing_cell_refinement 'SCALEPACK (Otwinowski & Minor, 1997)'
_computing_data_collection 'COLLECT (Nonius, 1998)'
_computing_data_reduction 'DENZO and SCALEPACK (Otwinowski & Minor 1997)'
_computing_molecular_graphics 'ORTEP-3 for Windows (Farrugia, 1997) and DIAMOND (Brandenburg & Berndt, 2001)'
_computing_publication_material 'WinGX (Farrugia, 1999)'
_computing_structure_refinement 'SHELXL97 (Sheldrick, 2008)'
_computing_structure_solution 'SIR2002 (Burla <i>et al.</i>, 2005)'
_diffrn_ambient_temperature 295(2)
_diffrn_detector_area_resol_mean 9
_diffrn_measured_fraction_theta_full 0.995
_diffrn_measured_fraction_theta_max 0.995
_diffrn_measurement_device '95mm CCD camera on \k-goniostat'
_diffrn_measurement_device_type 'Nonius KappaCCD'
_diffrn_measurement_method 'CCD rotation images, thick slices'
_diffrn_radiation_monochromator graphite
_diffrn_radiation_type MoK\a
_diffrn_radiation_wavelength 0.71073
_diffrn_reflns_av_R_equivalents 0.0232
_diffrn_reflns_limit_h_max 9
_diffrn_reflns_limit_h_min -9
_diffrn_reflns_limit_k_max 15
_diffrn_reflns_limit_k_min -15
_diffrn_reflns_limit_l_max 38
_diffrn_reflns_limit_l_min -38
_diffrn_reflns_number 5411
_diffrn_reflns_theta_full 26.37
_diffrn_reflns_theta_max 26.37
_diffrn_reflns_theta_min 3.26
_exptl_absorpt_coefficient_mu 0.078
_exptl_absorpt_correction_type none
_exptl_crystal_colour yellow
_exptl_crystal_density_diffrn 1.236
_exptl_crystal_density_method 'not measured'
_exptl_crystal_description prism
_exptl_crystal_F_000 1144
_exptl_crystal_size_max 0.15
_exptl_crystal_size_mid 0.08
_exptl_crystal_size_min 0.04
_refine_diff_density_max 0.297
_refine_diff_density_min -0.148
_refine_ls_extinction_method none
_refine_ls_goodness_of_fit_ref 1.011
_refine_ls_hydrogen_treatment constr
_refine_ls_matrix_type full
_refine_ls_number_parameters 185
_refine_ls_number_reflns 2916
_refine_ls_number_restraints 0
_refine_ls_restrained_S_all 1.011
_refine_ls_R_factor_all 0.1051
_refine_ls_R_factor_gt 0.063
_refine_ls_shift/su_max 0
_refine_ls_shift/su_mean 0
_refine_ls_structure_factor_coef Fsqd
_refine_ls_weighting_details 'calc w=1/[\s^2^(Fo^2^)+(0.1401P)^2^+0.0000P] where P=(Fo^2^+2Fc^2^)/3'
_refine_ls_weighting_scheme calc
_refine_ls_wR_factor_gt 0.1814
_refine_ls_wR_factor_ref 0.2161
_reflns_number_gt 1698
_reflns_number_total 2916
_reflns_threshold_expression I>2sigma(I)
_cod_data_source_file vm2172.cif
_cod_data_source_block I
_cod_database_code 2234827
_cod_database_fobs_code 2234827

loop_
_space_group_symop_operation_xyz
'x, y, z'
'-x+1/2, -y, z+1/2'
'x+1/2, -y+1/2, -z'
'-x, y+1/2, -z+1/2'
'-x, -y, -z'
'x-1/2, y, -z-1/2'
'-x-1/2, y-1/2, z'
'x, -y-1/2, z-1/2'

loop_
_atom_site_type_symbol
_atom_site_label
_atom_site_fract_x
_atom_site_fract_y
_atom_site_fract_z
_atom_site_U_iso_or_equiv
_atom_site_adp_type
_atom_site_calc_flag
_atom_site_refinement_flags
_atom_site_occupancy
_atom_site_symmetry_multiplicity
C C1 0.5460(3) 0.46343(16) 0.01583(6) 0.0656(6) Uani d . 1 1
H H1A 0.469 0.4517 0.0405 0.079 Uiso calc R 1 1
H H1B 0.5703 0.3938 0.0027 0.079 Uiso calc R 1 1
C C2 0.8224(3) 0.46551(15) 0.05564(6) 0.0596(6) Uani d . 1 1
C C3 0.7906(3) 0.35392(18) 0.07299(8) 0.0807(7) Uani d . 1 1
H H3A 0.8621 0.3028 0.0573 0.121 Uiso calc R 1 1
H H3B 0.6662 0.3357 0.07 0.121 Uiso calc R 1 1
H H3C 0.8232 0.3519 0.1028 0.121 Uiso calc R 1 1
C C4 0.9870(2) 0.52384(14) 0.06796(6) 0.0570(5) Uani d . 1 1
C C5 1.1047(3) 0.48234(16) 0.09881(6) 0.0629(6) Uani d . 1 1
H H5 1.0776 0.4159 0.1113 0.076 Uiso calc R 1 1
C C6 1.2584(3) 0.53460(15) 0.11170(7) 0.0667(6) Uani d . 1 1
C C7 1.2950(3) 0.63504(18) 0.09292(7) 0.0742(6) Uani d . 1 1
H H7 1.3968 0.6731 0.1013 0.089 Uiso calc R 1 1
C C8 1.1835(3) 0.67844(17) 0.06238(7) 0.0724(6) Uani d . 1 1
H H8 1.2113 0.7452 0.0503 0.087 Uiso calc R 1 1
C C9 1.0299(3) 0.62421(15) 0.04924(6) 0.0610(6) Uani d . 1 1
C C10 1.3850(3) 0.48353(17) 0.14366(8) 0.0820(7) Uani d . 1 1
H H10A 1.3408 0.4118 0.1506 0.098 Uiso calc R 1 1
H H10B 1.5011 0.4749 0.1301 0.098 Uiso calc R 1 1
C C11 1.2474(3) 0.5513(2) 0.20900(8) 0.1033(9) Uani d . 1 1
H H11A 1.173 0.6082 0.1978 0.155 Uiso calc R 1 1
H H11B 1.2779 0.5671 0.2383 0.155 Uiso calc R 1 1
H H11C 1.1836 0.4839 0.2077 0.155 Uiso calc R 1 1
C C12 1.5322(3) 0.63015(18) 0.18474(6) 0.0679(6) Uani d . 1 1
C C13 1.6980(3) 0.6251(2) 0.16424(7) 0.0792(7) Uani d . 1 1
H H13 1.7262 0.5643 0.148 0.095 Uiso calc R 1 1
C C14 1.8194(4) 0.7066(3) 0.16743(8) 0.0935(8) Uani d . 1 1
H H14 1.9291 0.7006 0.1534 0.112 Uiso calc R 1 1
C C15 1.7821(4) 0.7986(2) 0.19121(10) 0.1025(9) Uani d . 1 1
H H15 1.8654 0.8543 0.1934 0.123 Uiso calc R 1 1
C C16 1.6205(4) 0.8054(2) 0.21135(9) 0.0998(9) Uani d . 1 1
H H16 1.5936 0.8668 0.2274 0.12 Uiso calc R 1 1
C C17 1.4965(4) 0.7236(2) 0.20856(7) 0.0865(8) Uani d . 1 1
H H17 1.3873 0.7305 0.2227 0.104 Uiso calc R 1 1
N N1 0.7139(2) 0.51374(13) 0.02949(5) 0.0631(5) Uani d . 1 1
N N10 1.4097(3) 0.54358(15) 0.18363(6) 0.0774(6) Uani d . 1 1
O O9 0.9279(2) 0.66894(11) 0.01863(5) 0.0748(5) Uani d . 1 1
H H9 0.8365 0.6329 0.0155 0.112 Uiso calc R 1 1

loop_
_atom_site_aniso_label
_atom_site_aniso_U_11
_atom_site_aniso_U_22
_atom_site_aniso_U_33
_atom_site_aniso_U_12
_atom_site_aniso_U_13
_atom_site_aniso_U_23
C1 0.0617(13) 0.0730(13) 0.0621(13) -0.0004(9) -0.0044(10) -0.0032(9)
C2 0.0630(12) 0.0613(12) 0.0544(11) 0.0029(9) 0.0016(9) -0.0035(8)
C3 0.0839(16) 0.0750(14) 0.0831(15) -0.0086(12) -0.0155(12) 0.0142(11)
C4 0.0584(12) 0.0608(11) 0.0519(11) 0.0026(9) 0.0031(9) -0.0040(8)
C5 0.0628(13) 0.0633(11) 0.0627(12) 0.0037(9) -0.0031(10) 0.0019(9)
C6 0.0622(13) 0.0719(13) 0.0660(13) 0.0061(10) -0.0056(10) -0.0045(10)
C7 0.0658(14) 0.0784(14) 0.0785(14) -0.0068(11) -0.0063(11) -0.0007(12)
C8 0.0716(14) 0.0689(13) 0.0766(14) -0.0077(11) 0.0004(12) 0.0065(10)
C9 0.0636(13) 0.0641(12) 0.0553(12) 0.0056(10) 0.0011(9) -0.0013(9)
C10 0.0747(15) 0.0792(13) 0.0919(17) 0.0080(12) -0.0182(13) -0.0032(13)
C11 0.0753(17) 0.147(3) 0.0877(18) -0.0085(16) 0.0024(15) 0.0101(15)
C12 0.0622(13) 0.0858(14) 0.0557(12) 0.0071(11) -0.0076(10) 0.0053(10)
C13 0.0705(15) 0.0970(16) 0.0702(15) 0.0103(12) -0.0007(11) -0.0002(12)
C14 0.0722(16) 0.130(2) 0.0779(17) -0.0072(16) -0.0056(13) 0.0264(16)
C15 0.111(2) 0.107(2) 0.0895(19) -0.0297(18) -0.0276(17) 0.0273(17)
C16 0.110(2) 0.0918(18) 0.097(2) 0.0005(16) -0.0171(17) -0.0120(14)
C17 0.0758(16) 0.1022(18) 0.0815(18) 0.0120(14) -0.0016(12) -0.0065(13)
N1 0.0610(11) 0.0690(10) 0.0595(10) 0.0034(8) -0.0053(8) -0.0021(8)
N10 0.0677(12) 0.0937(13) 0.0710(12) -0.0011(10) -0.0056(9) 0.0019(9)
O9 0.0808(11) 0.0709(9) 0.0726(10) 0.0000(8) -0.0130(8) 0.0109(7)

loop_
_atom_type_symbol
_atom_type_description
_atom_type_scat_dispersion_real
_atom_type_scat_dispersion_imag
_atom_type_scat_source
C C 0.0033 0.0016 'International Tables Vol C Tables 4.2.6.8 and 6.1.1.4'
H H 0 0 'International Tables Vol C Tables 4.2.6.8 and 6.1.1.4'
N N 0.0061 0.0033 'International Tables Vol C Tables 4.2.6.8 and 6.1.1.4'
O O 0.0106 0.006 'International Tables Vol C Tables 4.2.6.8 and 6.1.1.4'

loop_
_geom_angle_atom_site_label_1
_geom_angle_atom_site_label_2
_geom_angle_atom_site_label_3
_geom_angle_site_symmetry_1
_geom_angle_site_symmetry_3
_geom_angle
N1 C1 C1 . 5_665 109.1(2)
N1 C1 H1A . . 109.9
C1 C1 H1A 5_665 . 109.9
N1 C1 H1B . . 109.9
C1 C1 H1B 5_665 . 109.9
H1A C1 H1B . . 108.3
N1 C2 C4 . . 117.40(17)
N1 C2 C3 . . 123.46(19)
C4 C2 C3 . . 119.13(18)
C2 C3 H3A . . 109.5
C2 C3 H3B . . 109.5
H3A C3 H3B . . 109.5
C2 C3 H3C . . 109.5
H3A C3 H3C . . 109.5
H3B C3 H3C . . 109.5
C5 C4 C9 . . 117.70(18)
C5 C4 C2 . . 121.51(17)
C9 C4 C2 . . 120.79(17)
C6 C5 C4 . . 123.50(19)
C6 C5 H5 . . 118.3
C4 C5 H5 . . 118.3
C5 C6 C7 . . 117.18(19)
C5 C6 C10 . . 121.19(18)
C7 C6 C10 . . 121.60(19)
C8 C7 C6 . . 121.2(2)
C8 C7 H7 . . 119.4
C6 C7 H7 . . 119.4
C7 C8 C9 . . 121.06(19)
C7 C8 H8 . . 119.5
C9 C8 H8 . . 119.5
O9 C9 C8 . . 118.68(17)
O9 C9 C4 . . 121.97(18)
C8 C9 C4 . . 119.35(19)
N10 C10 C6 . . 115.41(18)
N10 C10 H10A . . 108.4
C6 C10 H10A . . 108.4
N10 C10 H10B . . 108.4
C6 C10 H10B . . 108.4
H10A C10 H10B . . 107.5
N10 C11 H11A . . 109.5
N10 C11 H11B . . 109.5
H11A C11 H11B . . 109.5
N10 C11 H11C . . 109.5
H11A C11 H11C . . 109.5
H11B C11 H11C . . 109.5
C13 C12 C17 . . 116.7(2)
C13 C12 N10 . . 122.1(2)
C17 C12 N10 . . 121.1(2)
C14 C13 C12 . . 121.7(2)
C14 C13 H13 . . 119.2
C12 C13 H13 . . 119.2
C13 C14 C15 . . 120.9(3)
C13 C14 H14 . . 119.6
C15 C14 H14 . . 119.6
C16 C15 C14 . . 118.4(3)
C16 C15 H15 . . 120.8
C14 C15 H15 . . 120.8
C15 C16 C17 . . 121.5(3)
C15 C16 H16 . . 119.3
C17 C16 H16 . . 119.3
C16 C17 C12 . . 120.9(2)
C16 C17 H17 . . 119.6
C12 C17 H17 . . 119.6
C2 N1 C1 . . 121.60(17)
C12 N10 C11 . . 118.62(18)
C12 N10 C10 . . 119.24(18)
C11 N10 C10 . . 113.17(19)
C9 O9 H9 . . 109.5

loop_
_geom_bond_atom_site_label_1
_geom_bond_atom_site_label_2
_geom_bond_site_symmetry_2
_geom_bond_distance
C1 N1 . 1.462(3)
C1 C1 5_665 1.503(4)
C1 H1A . 0.97
C1 H1B . 0.97
C2 N1 . 1.294(2)
C2 C4 . 1.474(3)
C2 C3 . 1.499(3)
C3 H3A . 0.96
C3 H3B . 0.96
C3 H3C . 0.96
C4 C5 . 1.400(3)
C4 C9 . 1.407(3)
C5 C6 . 1.376(3)
C5 H5 . 0.93
C6 C7 . 1.399(3)
C6 C10 . 1.511(3)
C7 C8 . 1.373(3)
C7 H7 . 0.93
C8 C9 . 1.389(3)
C8 H8 . 0.93
C9 O9 . 1.340(2)
C10 N10 . 1.462(3)
C10 H10A . 0.97
C10 H10B . 0.97
C11 N10 . 1.449(3)
C11 H11A . 0.96
C11 H11B . 0.96
C11 H11C . 0.96
C12 C13 . 1.393(3)
C12 C17 . 1.398(3)
C12 N10 . 1.407(3)
C13 C14 . 1.358(3)
C13 H13 . 0.93
C14 C15 . 1.384(4)
C14 H14 . 0.93
C15 C16 . 1.362(4)
C15 H15 . 0.93
C16 C17 . 1.372(3)
C16 H16 . 0.93
C17 H17 . 0.93
O9 H9 . 0.82

loop_
_geom_hbond_atom_site_label_D
_geom_hbond_atom_site_label_H
_geom_hbond_atom_site_label_A
_geom_hbond_distance_DH
_geom_hbond_distance_HA
_geom_hbond_distance_DA
_geom_hbond_angle_DHA
_geom_hbond_publ_flag
O9 H9 N1 0.8200 1.7900 2.517(2) 147.00 yes

loop_
_geom_torsion_atom_site_label_1
_geom_torsion_atom_site_label_2
_geom_torsion_atom_site_label_3
_geom_torsion_atom_site_label_4
_geom_torsion_site_symmetry_1
_geom_torsion
N1 C2 C4 C5 . 174.50(17)
C3 C2 C4 C5 . -6.7(3)
N1 C2 C4 C9 . -4.9(3)
C3 C2 C4 C9 . 173.95(18)
C9 C4 C5 C6 . 0.3(3)
C2 C4 C5 C6 . -179.11(17)
C4 C5 C6 C7 . 0.8(3)
C4 C5 C6 C10 . -177.15(18)
C5 C6 C7 C8 . -1.1(3)
C10 C6 C7 C8 . 176.8(2)
C6 C7 C8 C9 . 0.3(3)
C7 C8 C9 O9 . -178.48(18)
C7 C8 C9 C4 . 0.8(3)
C5 C4 C9 O9 . 178.18(17)
C2 C4 C9 O9 . -2.4(3)
C5 C4 C9 C8 . -1.1(3)
C2 C4 C9 C8 . 178.31(17)
C5 C6 C10 N10 . -118.6(2)
C7 C6 C10 N10 . 63.5(3)
C17 C12 C13 C14 . 0.4(3)
N10 C12 C13 C14 . -176.3(2)
C12 C13 C14 C15 . -0.3(4)
C13 C14 C15 C16 . 0.0(4)
C14 C15 C16 C17 . 0.2(4)
C15 C16 C17 C12 . -0.1(4)
C13 C12 C17 C16 . -0.2(3)
N10 C12 C17 C16 . 176.6(2)
C4 C2 N1 C1 . -179.07(16)
C3 C2 N1 C1 . 2.2(3)
C1 C1 N1 C2 5_665 -177.48(19)
C13 C12 N10 C11 . 174.4(2)
C17 C12 N10 C11 . -2.2(3)
C13 C12 N10 C10 . -40.6(3)
C17 C12 N10 C10 . 142.8(2)
C6 C10 N10 C12 . -82.4(3)
C6 C10 N10 C11 . 64.4(2)
